data_2230768
loop_
_publ_author_name
'Ismiyev, Arif I.'

_publ_section_title
;
 (<i>Z</i>)-Ethyl 2-benzylidene-3-oxobutanoate
;
_journal_coeditor_code KP2335
_journal_issue 7
_journal_name_full 'Acta Crystallographica Section E'
_journal_page_first o1863
_journal_paper_doi 10.1107/S1600536811024974
_journal_volume 67
_journal_year 2011
_chemical_formula_iupac 'C13 H14 O3'
_chemical_formula_moiety 'C13 H14 O3'
_chemical_formula_sum 'C13 H14 O3'
_chemical_formula_weight 218.24
_chemical_name_systematic
;
(<i>Z</i>)-Ethyl 2-benzylidene-3-oxobutanoate
;
_space_group_IT_number 61
_symmetry_cell_setting orthorhombic
_symmetry_space_group_name_Hall '-P 2ac 2ab'
_symmetry_space_group_name_H-M 'P b c a'
_atom_sites_solution_hydrogens difmap
_atom_sites_solution_primary direct
_atom_sites_solution_secondary difmap
_audit_creation_method SHELXL-97
_cell_angle_alpha 90.00
_cell_angle_beta 90.00
_cell_angle_gamma 90.00
_cell_formula_units_Z 8
_cell_length_a 7.8406(5)
_cell_length_b 16.8767(12)
_cell_length_c 17.5420(13)
_cell_measurement_reflns_used 1409
_cell_measurement_temperature 296(2)
_cell_measurement_theta_max 21.39
_cell_measurement_theta_min 2.32
_cell_volume 2321.2(3)
_computing_cell_refinement 'SAINT-Plus (Bruker, 2001)'
_computing_data_collection 'APEX2 (Bruker, 2005)'
_computing_data_reduction 'SAINT-Plus (Bruker, 2001)'
_computing_molecular_graphics 'SHELXTL (Sheldrick, 2008)'
_computing_publication_material 'SHELXTL (Sheldrick, 2008)'
_computing_structure_refinement 'SHELXTL (Sheldrick, 2008)'
_computing_structure_solution 'SHELXTL (Sheldrick, 2008)'
_diffrn_ambient_temperature 296(2)
_diffrn_measured_fraction_theta_full 0.994
_diffrn_measured_fraction_theta_max 0.994
_diffrn_measurement_device_type 'Bruker APEXII CCD'
_diffrn_measurement_method 'phi and omega scans'
_diffrn_radiation_monochromator graphite
_diffrn_radiation_source 'fine-focus sealed tube'
_diffrn_radiation_type MoK\a
_diffrn_radiation_wavelength 0.71073
_diffrn_reflns_av_R_equivalents 0.0734
_diffrn_reflns_av_sigmaI/netI 0.0420
_diffrn_reflns_limit_h_max 10
_diffrn_reflns_limit_h_min -10
_diffrn_reflns_limit_k_max 21
_diffrn_reflns_limit_k_min -21
_diffrn_reflns_limit_l_max 22
_diffrn_reflns_limit_l_min -22
_diffrn_reflns_number 17709
_diffrn_reflns_theta_full 27.00
_diffrn_reflns_theta_max 27.00
_diffrn_reflns_theta_min 2.32
_exptl_absorpt_coefficient_mu 0.088
_exptl_absorpt_correction_T_max 0.9982
_exptl_absorpt_correction_T_min 0.9974
_exptl_absorpt_correction_type multi-scan
_exptl_absorpt_process_details '(SADABS; Sheldrick, 1998)'
_exptl_crystal_colour colourless
_exptl_crystal_density_diffrn 1.249
_exptl_crystal_density_method 'not measured'
_exptl_crystal_description prism
_exptl_crystal_F_000 928
_exptl_crystal_size_max 0.03
_exptl_crystal_size_mid 0.03
_exptl_crystal_size_min 0.02
_refine_diff_density_max 0.181
_refine_diff_density_min -0.165
_refine_ls_extinction_method none
_refine_ls_goodness_of_fit_ref 0.995
_refine_ls_hydrogen_treatment constr
_refine_ls_matrix_type full
_refine_ls_number_parameters 147
_refine_ls_number_reflns 2515
_refine_ls_number_restraints 0
_refine_ls_restrained_S_all 0.995
_refine_ls_R_factor_all 0.1065
_refine_ls_R_factor_gt 0.0526
_refine_ls_shift/su_max 0.000
_refine_ls_shift/su_mean 0.000
_refine_ls_structure_factor_coef Fsqd
_refine_ls_weighting_details 'calc w=1/[\s^2^(Fo^2^)+(0.0409P)^2^+0.8814P] where P=(Fo^2^+2Fc^2^)/3'
_refine_ls_weighting_scheme calc
_refine_ls_wR_factor_gt 0.1008
_refine_ls_wR_factor_ref 0.1248
_reflns_number_gt 1459
_reflns_number_total 2515
_reflns_threshold_expression I>2\s(I)
_cod_data_source_file kp2335.cif
_cod_data_source_block I
_cod_database_code 2230768
_cod_database_fobs_code 2230768

loop_
_symmetry_equiv_pos_as_xyz
'x, y, z'
'-x+1/2, -y, z+1/2'
'-x, y+1/2, -z+1/2'
'x+1/2, -y+1/2, -z'
'-x, -y, -z'
'x-1/2, y, -z-1/2'
'x, -y-1/2, z-1/2'
'-x-1/2, y-1/2, z'

loop_
_atom_site_type_symbol
_atom_site_label
_atom_site_fract_x
_atom_site_fract_y
_atom_site_fract_z
_atom_site_U_iso_or_equiv
_atom_site_adp_type
_atom_site_calc_flag
_atom_site_refinement_flags
_atom_site_occupancy
_atom_site_symmetry_multiplicity
_atom_site_disorder_assembly
_atom_site_disorder_group
O O1 0.3871(2) 0.22540(10) 0.50159(10) 0.0679(5) Uani d . 1 1 . .
O O2 0.4542(2) 0.17527(10) 0.66960(9) 0.0577(5) Uani d . 1 1 . .
O O3 0.66163(18) 0.11601(9) 0.60314(8) 0.0488(4) Uani d . 1 1 . .
C C1 0.3604(3) -0.03682(12) 0.61668(12) 0.0416(5) Uani d . 1 1 . .
C C2 0.4421(3) -0.02544(14) 0.68650(12) 0.0511(6) Uani d . 1 1 . .
H H2A 0.4778 0.0251 0.7004 0.061 Uiso calc R 1 1 . .
C C3 0.4706(3) -0.08813(15) 0.73500(14) 0.0599(7) Uani d . 1 1 . .
H H3A 0.5266 -0.0798 0.7810 0.072 Uiso calc R 1 1 . .
C C4 0.4170(3) -0.16243(15) 0.71591(15) 0.0620(7) Uani d . 1 1 . .
H H4A 0.4371 -0.2047 0.7488 0.074 Uiso calc R 1 1 . .
C C5 0.3338(3) -0.17479(15) 0.64858(16) 0.0634(7) Uani d . 1 1 . .
H H5A 0.2960 -0.2254 0.6360 0.076 Uiso calc R 1 1 . .
C C6 0.3056(3) -0.11284(14) 0.59944(14) 0.0510(6) Uani d . 1 1 . .
H H6A 0.2488 -0.1220 0.5538 0.061 Uiso calc R 1 1 . .
C C7 0.3282(3) 0.02582(13) 0.56098(12) 0.0417(5) Uani d . 1 1 . .
H H7A 0.2576 0.0111 0.5208 0.050 Uiso calc R 1 1 . .
C C8 0.3835(3) 0.10083(13) 0.55822(11) 0.0403(5) Uani d . 1 1 . .
C C9 0.5003(3) 0.13555(12) 0.61673(12) 0.0410(5) Uani d . 1 1 . .
C C10 0.7862(3) 0.14424(16) 0.65832(14) 0.0585(7) Uani d . 1 1 . .
H H10A 0.7593 0.1242 0.7087 0.070 Uiso calc R 1 1 . .
H H10B 0.7859 0.2017 0.6601 0.070 Uiso calc R 1 1 . .
C C11 0.9541(3) 0.11498(19) 0.63350(16) 0.0738(8) Uani d . 1 1 . .
H H11A 1.0395 0.1312 0.6695 0.111 Uiso calc R 1 1 . .
H H11B 0.9807 0.1365 0.5842 0.111 Uiso calc R 1 1 . .
H H11C 0.9518 0.0582 0.6306 0.111 Uiso calc R 1 1 . .
C C12 0.3325(3) 0.15853(15) 0.49856(13) 0.0485(6) Uani d . 1 1 . .
C C13 0.2141(3) 0.13393(17) 0.43558(14) 0.0677(8) Uani d . 1 1 . .
H H13A 0.1707 0.1802 0.4103 0.102 Uiso calc R 1 1 . .
H H13B 0.1209 0.1041 0.4565 0.102 Uiso calc R 1 1 . .
H H13C 0.2749 0.1017 0.3996 0.102 Uiso calc R 1 1 . .

loop_
_atom_site_aniso_label
_atom_site_aniso_U_11
_atom_site_aniso_U_22
_atom_site_aniso_U_33
_atom_site_aniso_U_12
_atom_site_aniso_U_13
_atom_site_aniso_U_23
O1 0.0888(13) 0.0502(11) 0.0645(11) 0.0025(10) -0.0006(10) 0.0121(9)
O2 0.0627(11) 0.0574(10) 0.0530(10) 0.0107(8) 0.0007(8) -0.0164(8)
O3 0.0411(8) 0.0639(10) 0.0414(9) 0.0030(7) -0.0003(7) -0.0061(7)
C1 0.0414(11) 0.0441(13) 0.0392(12) 0.0014(10) 0.0031(9) -0.0016(10)
C2 0.0671(15) 0.0430(13) 0.0433(13) -0.0046(11) -0.0060(11) 0.0027(11)
C3 0.0719(17) 0.0594(16) 0.0484(15) -0.0003(13) -0.0031(13) 0.0102(12)
C4 0.0742(17) 0.0507(15) 0.0609(16) 0.0039(13) 0.0113(14) 0.0130(13)
C5 0.0754(18) 0.0447(14) 0.0702(18) -0.0076(13) 0.0139(15) -0.0028(13)
C6 0.0534(14) 0.0493(14) 0.0501(14) -0.0056(11) 0.0029(11) -0.0042(12)
C7 0.0407(11) 0.0483(13) 0.0359(11) 0.0035(10) -0.0023(9) -0.0031(10)
C8 0.0379(11) 0.0484(13) 0.0347(11) 0.0081(10) 0.0010(9) -0.0003(10)
C9 0.0455(12) 0.0388(11) 0.0386(12) 0.0037(10) 0.0046(10) 0.0029(10)
C10 0.0505(14) 0.0740(18) 0.0510(14) -0.0034(13) -0.0098(11) -0.0061(13)
C11 0.0472(15) 0.106(2) 0.0685(17) 0.0017(15) -0.0065(13) 0.0004(16)
C12 0.0501(13) 0.0554(15) 0.0401(13) 0.0112(12) 0.0055(11) 0.0027(11)
C13 0.0714(18) 0.0825(19) 0.0492(14) 0.0105(15) -0.0126(13) 0.0149(14)

loop_
_atom_type_symbol
_atom_type_description
_atom_type_scat_dispersion_real
_atom_type_scat_dispersion_imag
_atom_type_scat_source
C C 0.0033 0.0016 'International Tables Vol C Tables 4.2.6.8 and 6.1.1.4'
H H 0.0000 0.0000 'International Tables Vol C Tables 4.2.6.8 and 6.1.1.4'
O O 0.0106 0.0060 'International Tables Vol C Tables 4.2.6.8 and 6.1.1.4'

loop_
_geom_angle_atom_site_label_1
_geom_angle_atom_site_label_2
_geom_angle_atom_site_label_3
_geom_angle_site_symmetry_1
_geom_angle_site_symmetry_3
_geom_angle
_geom_angle_publ_flag
C9 O3 C10 . . 116.00(17) ?
C6 C1 C2 . . 117.5(2) ?
C6 C1 C7 . . 118.0(2) ?
C2 C1 C7 . . 124.5(2) ?
C3 C2 C1 . . 120.8(2) ?
C3 C2 H2A . . 119.6 ?
C1 C2 H2A . . 119.6 ?
C4 C3 C2 . . 120.3(2) ?
C4 C3 H3A . . 119.8 ?
C2 C3 H3A . . 119.8 ?
C3 C4 C5 . . 120.0(2) ?
C3 C4 H4A . . 120.0 ?
C5 C4 H4A . . 120.0 ?
C4 C5 C6 . . 120.2(2) ?
C4 C5 H5A . . 119.9 ?
C6 C5 H5A . . 119.9 ?
C5 C6 C1 . . 121.2(2) ?
C5 C6 H6A . . 119.4 ?
C1 C6 H6A . . 119.4 ?
C8 C7 C1 . . 130.7(2) ?
C8 C7 H7A . . 114.6 ?
C1 C7 H7A . . 114.6 ?
C7 C8 C12 . . 124.0(2) ?
C7 C8 C9 . . 122.95(19) ?
C12 C8 C9 . . 113.07(19) ?
O2 C9 O3 . . 124.3(2) ?
O2 C9 C8 . . 124.4(2) ?
O3 C9 C8 . . 111.27(18) ?
O3 C10 C11 . . 107.1(2) ?
O3 C10 H10A . . 110.3 ?
C11 C10 H10A . . 110.3 ?
O3 C10 H10B . . 110.3 ?
C11 C10 H10B . . 110.3 ?
H10A C10 H10B . . 108.6 ?
C10 C11 H11A . . 109.5 ?
C10 C11 H11B . . 109.5 ?
H11A C11 H11B . . 109.5 ?
C10 C11 H11C . . 109.5 ?
H11A C11 H11C . . 109.5 ?
H11B C11 H11C . . 109.5 ?
O1 C12 C8 . . 119.1(2) ?
O1 C12 C13 . . 120.7(2) ?
C8 C12 C13 . . 120.3(2) ?
C12 C13 H13A . . 109.5 ?
C12 C13 H13B . . 109.5 ?
H13A C13 H13B . . 109.5 ?
C12 C13 H13C . . 109.5 ?
H13A C13 H13C . . 109.5 ?
H13B C13 H13C . . 109.5 ?

loop_
_geom_bond_atom_site_label_1
_geom_bond_atom_site_label_2
_geom_bond_site_symmetry_2
_geom_bond_distance
_geom_bond_publ_flag
O1 C12 . 1.208(3) ?
O2 C9 . 1.200(2) ?
O3 C9 . 1.329(2) ?
O3 C10 . 1.455(3) ?
C1 C6 . 1.386(3) ?
C1 C2 . 1.395(3) ?
C1 C7 . 1.462(3) ?
C2 C3 . 1.376(3) ?
C2 H2A . 0.9300 ?
C3 C4 . 1.364(4) ?
C3 H3A . 0.9300 ?
C4 C5 . 1.365(4) ?
C4 H4A . 0.9300 ?
C5 C6 . 1.373(3) ?
C5 H5A . 0.9300 ?
C6 H6A . 0.9300 ?
C7 C8 . 1.339(3) ?
C7 H7A . 0.9300 ?
C8 C12 . 1.484(3) ?
C8 C9 . 1.495(3) ?
C10 C11 . 1.472(3) ?
C10 H10A . 0.9700 ?
C10 H10B . 0.9700 ?
C11 H11A . 0.9600 ?
C11 H11B . 0.9600 ?
C11 H11C . 0.9600 ?
C12 C13 . 1.502(3) ?
C13 H13A . 0.9600 ?
C13 H13B . 0.9600 ?
C13 H13C . 0.9600 ?

loop_
_geom_hbond_atom_site_label_D
_geom_hbond_atom_site_label_H
_geom_hbond_atom_site_label_A
_geom_hbond_site_symmetry_A
_geom_hbond_distance_DH
_geom_hbond_distance_HA
_geom_hbond_distance_DA
_geom_hbond_angle_DHA
_geom_hbond_publ_flag
C4 H4A O2 3.646 0.93 2.62 3.544(3) 170 yes
C5 H5A O2 8.655 0.93 2.648 3.412(3) 140 yes

loop_
_geom_torsion_atom_site_label_1
_geom_torsion_atom_site_label_2
_geom_torsion_atom_site_label_3
_geom_torsion_atom_site_label_4
_geom_torsion_site_symmetry_1
_geom_torsion_site_symmetry_2
_geom_torsion_site_symmetry_3
_geom_torsion_site_symmetry_4
_geom_torsion
_geom_torsion_publ_flag
C6 C1 C2 C3 . . . . 1.7(3) ?
C7 C1 C2 C3 . . . . -178.6(2) ?
C1 C2 C3 C4 . . . . -0.9(4) ?
C2 C3 C4 C5 . . . . -0.4(4) ?
C3 C4 C5 C6 . . . . 0.8(4) ?
C4 C5 C6 C1 . . . . 0.0(4) ?
C2 C1 C6 C5 . . . . -1.2(3) ?
C7 C1 C6 C5 . . . . 179.0(2) ?
C6 C1 C7 C8 . . . . -171.0(2) ?
C2 C1 C7 C8 . . . . 9.3(4) ?
C1 C7 C8 C12 . . . . -177.4(2) ?
C1 C7 C8 C9 . . . . 1.0(4) ?
C10 O3 C9 O2 . . . . 1.5(3) ?
C10 O3 C9 C8 . . . . -177.80(18) ?
C7 C8 C9 O2 . . . . -97.9(3) ?
C12 C8 C9 O2 . . . . 80.6(3) ?
C7 C8 C9 O3 . . . . 81.4(2) ?
C12 C8 C9 O3 . . . . -100.1(2) ?
C9 O3 C10 C11 . . . . 178.9(2) ?
C7 C8 C12 O1 . . . . 178.8(2) ?
C9 C8 C12 O1 . . . . 0.3(3) ?
C7 C8 C12 C13 . . . . -0.9(3) ?
C9 C8 C12 C13 . . . . -179.4(2) ?

loop_
_cod_related_entry_id
_cod_related_entry_database
_cod_related_entry_code
1 ChemSpider 4512450
